data_2226188
loop_
_publ_author_name
'Naveenkumar, H. S.'
'Sadikun, Amirin'
'Ibrahim, Pazilah'
'Loh, Wan-Sin'
'Fun, Hoong-Kun'

_publ_section_title
;
 (<i>E</i>)-<i>N</i>'-[(<i>E</i>)-2-Methylpent-2-enylidene]isonicotinohydrazide
;
_journal_coeditor_code IS2553
_journal_issue 6
_journal_name_full 'Acta Crystallographica Section E'
_journal_page_first o1489
_journal_page_last o1490
_journal_paper_doi 10.1107/S1600536810019434
_journal_volume 66
_journal_year 2010
_chemical_formula_iupac 'C12 H15 N3 O'
_chemical_formula_moiety 'C12 H15 N3 O'
_chemical_formula_sum 'C12 H15 N3 O'
_chemical_formula_weight 217.27
_chemical_name_systematic
;
(<i>E</i>)-<i>N</i>'-[(<i>E</i>)-2-Methylpent-2-enylidene]isonicotinohydrazide
;
_space_group_IT_number 9
_symmetry_cell_setting monoclinic
_symmetry_space_group_name_Hall 'C -2yc'
_symmetry_space_group_name_H-M 'C 1 c 1'
_atom_sites_solution_hydrogens geom
_atom_sites_solution_primary direct
_atom_sites_solution_secondary difmap
_audit_creation_method SHELXL-97
_cell_angle_alpha 90.00
_cell_angle_beta 119.825(3)
_cell_angle_gamma 90.00
_cell_formula_units_Z 8
_cell_length_a 19.809(4)
_cell_length_b 8.3459(15)
_cell_length_c 16.021(3)
_cell_measurement_reflns_used 3734
_cell_measurement_temperature 100.00(10)
_cell_measurement_theta_max 30.14
_cell_measurement_theta_min 2.70
_cell_volume 2297.8(8)
_computing_cell_refinement '<i>SAINT</i> (Bruker, 2009)'
_computing_data_collection '<i>APEX2</i> (Bruker, 2009)'
_computing_data_reduction '<i>SAINT</i> (Bruker, 2009)'
_computing_molecular_graphics '<i>SHELXTL</i> (Sheldrick, 2008)'
_computing_publication_material
;
<i>SHELXTL</i> (Sheldrick, 2008) and <i>PLATON</i> (Spek, 2009)
;
_computing_structure_refinement '<i>SHELXTL</i> (Sheldrick, 2008)'
_computing_structure_solution '<i>SHELXTL</i> (Sheldrick, 2008)'
_diffrn_ambient_temperature 100.00(10)
_diffrn_measured_fraction_theta_full 0.993
_diffrn_measured_fraction_theta_max 0.993
_diffrn_measurement_device_type
;
Bruker APEXII DUO CCD area-detector diffractometer
;
_diffrn_measurement_method '\f and \w scans'
_diffrn_radiation_monochromator graphite
_diffrn_radiation_source 'fine-focus sealed tube'
_diffrn_radiation_type MoK\a
_diffrn_radiation_wavelength 0.71073
_diffrn_reflns_av_R_equivalents 0.0441
_diffrn_reflns_av_sigmaI/netI 0.0405
_diffrn_reflns_limit_h_max 27
_diffrn_reflns_limit_h_min -28
_diffrn_reflns_limit_k_max 11
_diffrn_reflns_limit_k_min -11
_diffrn_reflns_limit_l_max 22
_diffrn_reflns_limit_l_min -22
_diffrn_reflns_number 12644
_diffrn_reflns_theta_full 30.18
_diffrn_reflns_theta_max 30.18
_diffrn_reflns_theta_min 2.37
_diffrn_standards_number 0
_exptl_absorpt_coefficient_mu 0.083
_exptl_absorpt_correction_T_max 0.9921
_exptl_absorpt_correction_T_min 0.9568
_exptl_absorpt_correction_type multi-scan
_exptl_absorpt_process_details '(<i>SADABS</i>; Bruker, 2009)'
_exptl_crystal_colour colourless
_exptl_crystal_density_diffrn 1.256
_exptl_crystal_density_method 'not measured'
_exptl_crystal_description plate
_exptl_crystal_F_000 928
_exptl_crystal_size_max 0.54
_exptl_crystal_size_mid 0.20
_exptl_crystal_size_min 0.10
_refine_diff_density_max 1.152
_refine_diff_density_min -0.467
_refine_ls_extinction_method none
_refine_ls_goodness_of_fit_ref 1.032
_refine_ls_hydrogen_treatment mixed
_refine_ls_matrix_type full
_refine_ls_number_parameters 301
_refine_ls_number_reflns 3396
_refine_ls_number_restraints 2
_refine_ls_restrained_S_all 1.032
_refine_ls_R_factor_all 0.0860
_refine_ls_R_factor_gt 0.0730
_refine_ls_shift/su_max 0.001
_refine_ls_shift/su_mean 0.000
_refine_ls_structure_factor_coef Fsqd
_refine_ls_weighting_details 'calc w=1/[\s^2^(Fo^2^)+(0.1580P)^2^+2.1081P] where P=(Fo^2^+2Fc^2^)/3'
_refine_ls_weighting_scheme calc
_refine_ls_wR_factor_gt 0.2062
_refine_ls_wR_factor_ref 0.2249
_reflns_number_gt 2883
_reflns_number_total 3396
_reflns_threshold_expression I>2\s(I)
_cod_data_source_file is2553.cif
_cod_data_source_block I
_cod_original_cell_volume 2297.7(7)
_cod_original_sg_symbol_H-M 'C c'
_cod_database_code 2226188
_cod_database_fobs_code 2226188

loop_
_symmetry_equiv_pos_as_xyz
'x, y, z'
'x, -y, z+1/2'
'x+1/2, y+1/2, z'
'x+1/2, -y+1/2, z+1/2'

loop_
_atom_site_type_symbol
_atom_site_label
_atom_site_fract_x
_atom_site_fract_y
_atom_site_fract_z
_atom_site_U_iso_or_equiv
_atom_site_adp_type
_atom_site_calc_flag
_atom_site_refinement_flags
_atom_site_occupancy
_atom_site_disorder_assembly
_atom_site_disorder_group
O O1A 0.45226(16) 0.4174(4) 0.2514(2) 0.0279(6) Uani d . 1 . .
N N1A 0.50282(19) 0.5795(5) -0.0143(2) 0.0270(7) Uani d . 1 . .
N N2A 0.33160(18) 0.4903(4) 0.1323(2) 0.0222(6) Uani d . 1 . .
N N3A 0.29513(18) 0.4476(4) 0.1835(2) 0.0222(6) Uani d . 1 . .
C C1A 0.3923(2) 0.5171(5) 0.0042(2) 0.0228(7) Uani d . 1 . .
H H1AA 0.3391 0.4982 -0.0247 0.027 Uiso calc R 1 . .
C C2A 0.4267(2) 0.5523(5) -0.0517(3) 0.0245(7) Uani d . 1 . .
H H2AA 0.3950 0.5570 -0.1182 0.029 Uiso calc R 1 . .
C C3A 0.5470(2) 0.5727(6) 0.0815(3) 0.0332(9) Uani d . 1 . .
H H3AA 0.6000 0.5926 0.1087 0.040 Uiso calc R 1 . .
C C4A 0.5184(2) 0.5376(6) 0.1427(3) 0.0307(8) Uani d . 1 . .
H H4AA 0.5516 0.5322 0.2089 0.037 Uiso calc R 1 . .
C C5A 0.4391(2) 0.5108(5) 0.1032(3) 0.0233(7) Uani d . 1 . .
C C6A 0.4089(2) 0.4684(5) 0.1703(2) 0.0219(7) Uani d . 1 . .
C C7A 0.2215(2) 0.4758(4) 0.1376(3) 0.0224(6) Uani d . 1 . .
H H7AA 0.1994 0.5197 0.0762 0.027 Uiso calc R 1 . .
C C8A 0.1715(2) 0.4418(5) 0.1777(3) 0.0256(7) Uani d . 1 . .
C C9A 0.0963(3) 0.4814(6) 0.1240(3) 0.0356(9) Uani d . 1 . .
H H9AA 0.0812 0.5247 0.0638 0.043 Uiso calc R 1 . .
C C10A 0.0337(3) 0.4641(7) 0.1499(4) 0.0429(11) Uani d . 1 . .
H H10A 0.0568 0.4299 0.2164 0.052 Uiso calc R 1 . .
H H10B -0.0026 0.3818 0.1099 0.052 Uiso calc R 1 . .
C C11A -0.0096(3) 0.6178(7) 0.1369(4) 0.0448(12) Uani d . 1 . .
H H11A -0.0508 0.6005 0.1510 0.067 Uiso calc R 1 . .
H H11B -0.0311 0.6539 0.0717 0.067 Uiso calc R 1 . .
H H11C 0.0254 0.6975 0.1798 0.067 Uiso calc R 1 . .
C C12A 0.2060(2) 0.3646(6) 0.2752(3) 0.0301(8) Uani d . 1 . .
H H12A 0.1734 0.2774 0.2727 0.045 Uiso calc R 1 . .
H H12B 0.2096 0.4422 0.3214 0.045 Uiso calc R 1 . .
H H12C 0.2570 0.3248 0.2936 0.045 Uiso calc R 1 . .
O O1B 0.20324(15) 0.6331(3) 0.4358(2) 0.0268(6) Uani d . 1 . .
N N1B 0.2523(2) 1.2198(4) 0.5118(3) 0.0330(8) Uani d . 1 . .
N N2B 0.08523(17) 0.7236(4) 0.4095(2) 0.0236(6) Uani d . 1 . .
N N3B 0.04966(18) 0.5750(4) 0.3851(2) 0.0241(6) Uani d . 1 . .
C C1B 0.14199(19) 1.0456(5) 0.4260(2) 0.0219(7) Uani d . 1 . .
H H1BA 0.0886 1.0349 0.3852 0.026 Uiso calc R 1 . .
C C2B 0.1756(2) 1.1958(5) 0.4529(3) 0.0256(7) Uani d . 1 . .
H H2BA 0.1434 1.2851 0.4291 0.031 Uiso calc R 1 . .
C C3B 0.2969(3) 1.0896(6) 0.5452(4) 0.0464(13) Uani d . 1 . .
H H3BA 0.3499 1.1039 0.5869 0.056 Uiso calc R 1 . .
C C4B 0.2692(2) 0.9350(5) 0.5217(4) 0.0392(11) Uani d . 1 . .
H H4BA 0.3030 0.8483 0.5459 0.047 Uiso calc R 1 . .
C C5B 0.1895(2) 0.9105(4) 0.4610(3) 0.0241(7) Uani d . 1 . .
C C6B 0.1606(2) 0.7417(4) 0.4338(2) 0.0230(7) Uani d . 1 . .
C C7B -0.0233(2) 0.5835(5) 0.3572(3) 0.0286(8) Uani d . 1 . .
H H7BA -0.0463 0.6834 0.3502 0.034 Uiso calc R 1 . .
C C8B -0.0706(2) 0.4398(5) 0.3366(4) 0.0354(10) Uani d . 1 . .
C C9B -0.1419(3) 0.4525(7) 0.3267(5) 0.0529(15) Uani d . 1 . .
H H9BA -0.1580 0.5559 0.3297 0.063 Uiso calc R 1 . .
C C10B -0.1989(3) 0.3214(7) 0.3113(5) 0.0497(13) Uani d . 1 . .
H H10C -0.1876 0.2290 0.2836 0.060 Uiso calc R 1 . .
H H10D -0.1926 0.2896 0.3730 0.060 Uiso calc R 1 . .
C C11B -0.2777(4) 0.3700(8) 0.2492(8) 0.072(2) Uani d . 1 . .
H H11D -0.3123 0.2879 0.2476 0.108 Uiso calc R 1 . .
H H11E -0.2861 0.3870 0.1855 0.108 Uiso calc R 1 . .
H H11F -0.2876 0.4677 0.2729 0.108 Uiso calc R 1 . .
C C12B -0.0352(3) 0.2825(5) 0.3361(4) 0.0387(10) Uani d . 1 . .
H H12D -0.0744 0.2008 0.3132 0.058 Uiso calc R 1 . .
H H12E 0.0050 0.2568 0.4002 0.058 Uiso calc R 1 . .
H H12F -0.0132 0.2886 0.2946 0.058 Uiso calc R 1 . .
H H1NB 0.059(3) 0.808(7) 0.421(4) 0.023(11) Uiso d . 1 . .
H H1NA 0.306(3) 0.543(7) 0.082(4) 0.028(13) Uiso d . 1 . .

loop_
_atom_site_aniso_label
_atom_site_aniso_U_11
_atom_site_aniso_U_22
_atom_site_aniso_U_33
_atom_site_aniso_U_12
_atom_site_aniso_U_13
_atom_site_aniso_U_23
O1A 0.0188(12) 0.0390(16) 0.0207(12) 0.0013(11) 0.0059(10) 0.0045(11)
N1A 0.0189(14) 0.0374(18) 0.0235(15) -0.0008(12) 0.0098(12) 0.0006(13)
N2A 0.0157(13) 0.0295(15) 0.0201(14) 0.0012(11) 0.0079(11) 0.0049(12)
N3A 0.0198(14) 0.0243(14) 0.0219(13) -0.0011(11) 0.0099(11) 0.0020(11)
C1A 0.0157(14) 0.0303(17) 0.0187(15) -0.0021(12) 0.0056(12) -0.0013(13)
C2A 0.0175(15) 0.0339(19) 0.0173(14) 0.0015(13) 0.0051(12) 0.0014(13)
C3A 0.0150(15) 0.055(3) 0.0224(17) -0.0095(16) 0.0041(13) 0.0000(17)
C4A 0.0162(16) 0.048(2) 0.0202(16) -0.0066(15) 0.0030(13) 0.0004(15)
C5A 0.0122(14) 0.0301(17) 0.0211(15) -0.0009(12) 0.0034(12) 0.0021(13)
C6A 0.0161(14) 0.0251(16) 0.0195(15) -0.0022(12) 0.0051(12) -0.0028(12)
C7A 0.0184(15) 0.0255(16) 0.0196(14) 0.0002(12) 0.0067(12) 0.0020(13)
C8A 0.0186(16) 0.0363(19) 0.0204(16) 0.0034(14) 0.0087(13) 0.0004(14)
C9A 0.0235(19) 0.052(3) 0.0292(19) 0.0060(18) 0.0117(16) 0.0065(19)
C10A 0.030(2) 0.050(3) 0.052(3) 0.006(2) 0.024(2) 0.008(2)
C11A 0.038(3) 0.050(3) 0.052(3) 0.009(2) 0.026(2) 0.005(2)
C12A 0.0236(17) 0.040(2) 0.0255(17) 0.0012(15) 0.0113(14) 0.0032(16)
O1B 0.0165(11) 0.0251(12) 0.0306(13) 0.0023(9) 0.0056(10) -0.0032(11)
N1B 0.0257(16) 0.0244(15) 0.0346(17) -0.0034(13) 0.0042(14) -0.0038(14)
N2B 0.0130(12) 0.0264(15) 0.0249(14) -0.0001(11) 0.0046(11) -0.0037(12)
N3B 0.0202(14) 0.0238(14) 0.0230(14) -0.0024(11) 0.0066(12) -0.0003(11)
C1B 0.0153(14) 0.0267(17) 0.0189(14) 0.0028(12) 0.0049(12) 0.0007(12)
C2B 0.0231(16) 0.0265(17) 0.0236(15) 0.0000(13) 0.0088(13) -0.0017(13)
C3B 0.0202(18) 0.031(2) 0.055(3) -0.0013(16) -0.0055(18) -0.008(2)
C4B 0.0148(16) 0.0258(18) 0.050(3) 0.0010(13) -0.0046(16) -0.0063(17)
C5B 0.0164(14) 0.0235(16) 0.0236(16) 0.0006(12) 0.0034(13) -0.0033(13)
C6B 0.0181(15) 0.0240(16) 0.0200(14) -0.0001(12) 0.0043(12) -0.0018(12)
C7B 0.0191(15) 0.0243(17) 0.0342(19) -0.0018(13) 0.0071(14) -0.0075(15)
C8B 0.0235(18) 0.0281(19) 0.050(3) -0.0089(15) 0.0144(18) -0.0160(18)
C9B 0.032(2) 0.040(3) 0.081(4) -0.010(2) 0.023(3) -0.021(3)
C10B 0.041(3) 0.041(3) 0.064(3) -0.006(2) 0.023(3) -0.006(2)
C11B 0.055(4) 0.044(3) 0.137(8) -0.010(3) 0.063(5) -0.020(4)
C12B 0.036(2) 0.0262(19) 0.063(3) -0.0065(16) 0.032(2) -0.0093(19)

loop_
_atom_type_symbol
_atom_type_description
_atom_type_scat_dispersion_real
_atom_type_scat_dispersion_imag
_atom_type_scat_source
C C 0.0033 0.0000 'International Tables Vol C Tables 4.2.6.8 and 6.1.1.4'
H H 0.0000 0.0000 'International Tables Vol C Tables 4.2.6.8 and 6.1.1.4'
N N 0.0061 0.0000 'International Tables Vol C Tables 4.2.6.8 and 6.1.1.4'
O O 0.0106 0.0000 'International Tables Vol C Tables 4.2.6.8 and 6.1.1.4'

loop_
_geom_angle_atom_site_label_1
_geom_angle_atom_site_label_2
_geom_angle_atom_site_label_3
_geom_angle_site_symmetry_1
_geom_angle_site_symmetry_3
_geom_angle
_geom_angle_publ_flag
C2A N1A C3A . . 117.0(3) ?
C6A N2A N3A . . 120.5(3) ?
C6A N2A H1NA . . 121(4) ?
N3A N2A H1NA . . 117(4) ?
C7A N3A N2A . . 113.0(3) ?
C5A C1A C2A . . 118.6(3) ?
C5A C1A H1AA . . 120.7 ?
C2A C1A H1AA . . 120.7 ?
N1A C2A C1A . . 123.3(3) ?
N1A C2A H2AA . . 118.3 ?
C1A C2A H2AA . . 118.3 ?
N1A C3A C4A . . 123.9(4) ?
N1A C3A H3AA . . 118.1 ?
C4A C3A H3AA . . 118.1 ?
C3A C4A C5A . . 118.6(4) ?
C3A C4A H4AA . . 120.7 ?
C5A C4A H4AA . . 120.7 ?
C1A C5A C4A . . 118.5(3) ?
C1A C5A C6A . . 123.3(3) ?
C4A C5A C6A . . 118.1(3) ?
O1A C6A N2A . . 124.5(3) ?
O1A C6A C5A . . 121.4(3) ?
N2A C6A C5A . . 114.2(3) ?
N3A C7A C8A . . 122.7(3) ?
N3A C7A H7AA . . 118.7 ?
C8A C7A H7AA . . 118.7 ?
C9A C8A C7A . . 117.0(4) ?
C9A C8A C12A . . 123.9(4) ?
C7A C8A C12A . . 119.1(3) ?
C8A C9A C10A . . 127.5(4) ?
C8A C9A H9AA . . 116.3 ?
C10A C9A H9AA . . 116.3 ?
C9A C10A C11A . . 112.0(5) ?
C9A C10A H10A . . 109.2 ?
C11A C10A H10A . . 109.2 ?
C9A C10A H10B . . 109.2 ?
C11A C10A H10B . . 109.2 ?
H10A C10A H10B . . 107.9 ?
C10A C11A H11A . . 109.5 ?
C10A C11A H11B . . 109.5 ?
H11A C11A H11B . . 109.5 ?
C10A C11A H11C . . 109.5 ?
H11A C11A H11C . . 109.5 ?
H11B C11A H11C . . 109.5 ?
C8A C12A H12A . . 109.5 ?
C8A C12A H12B . . 109.5 ?
H12A C12A H12B . . 109.5 ?
C8A C12A H12C . . 109.5 ?
H12A C12A H12C . . 109.5 ?
H12B C12A H12C . . 109.5 ?
C3B N1B C2B . . 116.8(4) ?
C6B N2B N3B . . 121.1(3) ?
C6B N2B H1NB . . 119(3) ?
N3B N2B H1NB . . 119(3) ?
C7B N3B N2B . . 112.1(3) ?
C2B C1B C5B . . 118.9(3) ?
C2B C1B H1BA . . 120.6 ?
C5B C1B H1BA . . 120.6 ?
N1B C2B C1B . . 123.6(4) ?
N1B C2B H2BA . . 118.2 ?
C1B C2B H2BA . . 118.2 ?
N1B C3B C4B . . 124.0(4) ?
N1B C3B H3BA . . 118.0 ?
C4B C3B H3BA . . 118.0 ?
C3B C4B C5B . . 119.0(4) ?
C3B C4B H4BA . . 120.5 ?
C5B C4B H4BA . . 120.5 ?
C1B C5B C4B . . 117.7(3) ?
C1B C5B C6B . . 123.9(3) ?
C4B C5B C6B . . 118.4(3) ?
O1B C6B N2B . . 125.0(3) ?
O1B C6B C5B . . 121.7(3) ?
N2B C6B C5B . . 113.3(3) ?
N3B C7B C8B . . 121.3(4) ?
N3B C7B H7BA . . 119.4 ?
C8B C7B H7BA . . 119.4 ?
C9B C8B C7B . . 118.8(4) ?
C9B C8B C12B . . 122.6(4) ?
C7B C8B C12B . . 118.4(4) ?
C8B C9B C10B . . 128.5(5) ?
C8B C9B H9BA . . 115.8 ?
C10B C9B H9BA . . 115.8 ?
C11B C10B C9B . . 112.3(6) ?
C11B C10B H10C . . 109.1 ?
C9B C10B H10C . . 109.1 ?
C11B C10B H10D . . 109.1 ?
C9B C10B H10D . . 109.1 ?
H10C C10B H10D . . 107.9 ?
C10B C11B H11D . . 109.5 ?
C10B C11B H11E . . 109.5 ?
H11D C11B H11E . . 109.5 ?
C10B C11B H11F . . 109.5 ?
H11D C11B H11F . . 109.5 ?
H11E C11B H11F . . 109.5 ?
C8B C12B H12D . . 109.5 ?
C8B C12B H12E . . 109.5 ?
H12D C12B H12E . . 109.5 ?
C8B C12B H12F . . 109.5 ?
H12D C12B H12F . . 109.5 ?
H12E C12B H12F . . 109.5 ?

loop_
_geom_bond_atom_site_label_1
_geom_bond_atom_site_label_2
_geom_bond_site_symmetry_2
_geom_bond_distance
_geom_bond_publ_flag
O1A C6A . 1.223(5) ?
N1A C2A . 1.337(5) ?
N1A C3A . 1.338(5) ?
N2A C6A . 1.350(4) ?
N2A N3A . 1.382(4) ?
N2A H1NA . 0.83(6) ?
N3A C7A . 1.287(5) ?
C1A C5A . 1.384(5) ?
C1A C2A . 1.399(5) ?
C1A H1AA . 0.9300 ?
C2A H2AA . 0.9300 ?
C3A C4A . 1.385(6) ?
C3A H3AA . 0.9300 ?
C4A C5A . 1.389(5) ?
C4A H4AA . 0.9300 ?
C5A C6A . 1.510(5) ?
C7A C8A . 1.451(5) ?
C7A H7AA . 0.9300 ?
C8A C9A . 1.340(5) ?
C8A C12A . 1.503(5) ?
C9A C10A . 1.496(6) ?
C9A H9AA . 0.9300 ?
C10A C11A . 1.499(8) ?
C10A H10A . 0.9700 ?
C10A H10B . 0.9700 ?
C11A H11A . 0.9600 ?
C11A H11B . 0.9600 ?
C11A H11C . 0.9600 ?
C12A H12A . 0.9600 ?
C12A H12B . 0.9600 ?
C12A H12C . 0.9600 ?
O1B C6B . 1.228(5) ?
N1B C3B . 1.333(6) ?
N1B C2B . 1.346(5) ?
N2B C6B . 1.350(4) ?
N2B N3B . 1.383(4) ?
N2B H1NB . 0.94(6) ?
N3B C7B . 1.284(5) ?
C1B C2B . 1.384(5) ?
C1B C5B . 1.395(5) ?
C1B H1BA . 0.9300 ?
C2B H2BA . 0.9300 ?
C3B C4B . 1.379(6) ?
C3B H3BA . 0.9300 ?
C4B C5B . 1.397(5) ?
C4B H4BA . 0.9300 ?
C5B C6B . 1.502(5) ?
C7B C8B . 1.456(6) ?
C7B H7BA . 0.9300 ?
C8B C9B . 1.344(7) ?
C8B C12B . 1.490(6) ?
C9B C10B . 1.502(8) ?
C9B H9BA . 0.9300 ?
C10B C11B . 1.431(10) ?
C10B H10C . 0.9700 ?
C10B H10D . 0.9700 ?
C11B H11D . 0.9600 ?
C11B H11E . 0.9600 ?
C11B H11F . 0.9600 ?
C12B H12D . 0.9600 ?
C12B H12E . 0.9600 ?
C12B H12F . 0.9600 ?

loop_
_geom_hbond_atom_site_label_D
_geom_hbond_atom_site_label_H
_geom_hbond_atom_site_label_A
_geom_hbond_site_symmetry_A
_geom_hbond_distance_DH
_geom_hbond_distance_HA
_geom_hbond_distance_DA
_geom_hbond_angle_DHA
_geom_hbond_publ_flag
N2B H1NB N1A 4_465 0.95(6) 2.08(6) 2.973(5) 156(5) yes
N2A H1NA N1B 2_574 0.83(6) 2.26(6) 3.005(5) 148(5) yes
C7B H7BA O1A 3_455 0.9300 2.5100 3.171(5) 129.00 yes
C12A H12B O1B . 0.9600 2.4800 3.433(5) 173.00 yes

loop_
_geom_torsion_atom_site_label_1
_geom_torsion_atom_site_label_2
_geom_torsion_atom_site_label_3
_geom_torsion_atom_site_label_4
_geom_torsion_site_symmetry_1
_geom_torsion_site_symmetry_2
_geom_torsion_site_symmetry_3
_geom_torsion_site_symmetry_4
_geom_torsion
_geom_torsion_publ_flag
C6A N2A N3A C7A . . . . -179.9(3) ?
C3A N1A C2A C1A . . . . -0.3(6) ?
C5A C1A C2A N1A . . . . 0.4(6) ?
C2A N1A C3A C4A . . . . 0.7(7) ?
N1A C3A C4A C5A . . . . -1.3(8) ?
C2A C1A C5A C4A . . . . -0.9(6) ?
C2A C1A C5A C6A . . . . -177.8(3) ?
C3A C4A C5A C1A . . . . 1.3(7) ?
C3A C4A C5A C6A . . . . 178.4(4) ?
N3A N2A C6A O1A . . . . -3.1(6) ?
N3A N2A C6A C5A . . . . 176.2(3) ?
C1A C5A C6A O1A . . . . 157.8(4) ?
C4A C5A C6A O1A . . . . -19.2(6) ?
C1A C5A C6A N2A . . . . -21.5(5) ?
C4A C5A C6A N2A . . . . 161.5(4) ?
N2A N3A C7A C8A . . . . -179.5(4) ?
N3A C7A C8A C9A . . . . 177.8(4) ?
N3A C7A C8A C12A . . . . -2.5(6) ?
C7A C8A C9A C10A . . . . -177.9(5) ?
C12A C8A C9A C10A . . . . 2.4(8) ?
C8A C9A C10A C11A . . . . 127.7(6) ?
C6B N2B N3B C7B . . . . -175.0(4) ?
C3B N1B C2B C1B . . . . -0.3(7) ?
C5B C1B C2B N1B . . . . -0.2(6) ?
C2B N1B C3B C4B . . . . 1.1(9) ?
N1B C3B C4B C5B . . . . -1.5(10) ?
C2B C1B C5B C4B . . . . -0.2(6) ?
C2B C1B C5B C6B . . . . -177.4(4) ?
C3B C4B C5B C1B . . . . 0.9(8) ?
C3B C4B C5B C6B . . . . 178.3(5) ?
N3B N2B C6B O1B . . . . 0.6(6) ?
N3B N2B C6B C5B . . . . -178.2(3) ?
C1B C5B C6B O1B . . . . 153.4(4) ?
C4B C5B C6B O1B . . . . -23.8(6) ?
C1B C5B C6B N2B . . . . -27.8(5) ?
C4B C5B C6B N2B . . . . 155.0(4) ?
N2B N3B C7B C8B . . . . -174.3(4) ?
N3B C7B C8B C9B . . . . 166.8(6) ?
N3B C7B C8B C12B . . . . -7.8(7) ?
C7B C8B C9B C10B . . . . -176.0(6) ?
C12B C8B C9B C10B . . . . -1.7(11) ?
C8B C9B C10B C11B . . . . -144.2(8) ?
